data_7018172
loop_
_publ_author_name
'Liang, Zhenhua'
'Ni, Xufeng'
'Li, Xue'
'Shen, Zhiquan'

_publ_section_title
;
 Synthesis and characterization of benzoxazine-functionalized amine
 bridged bis(phenolate) lanthanide complexes and their application in the
 ring-opening polymerization of cyclic esters.
;
_journal_issue 9
_journal_name_full 'Dalton transactions (Cambridge, England : 2003)'
_journal_page_first 2812
_journal_page_last 2819
_journal_paper_doi 10.1039/c2dt11736c
_journal_volume 41
_journal_year 2012
_chemical_formula_moiety 'C86 H124 N4 Na O8 Y'
_chemical_formula_sum 'C86 H124 N4 Na O8 Y'
_chemical_formula_weight 1453.79
_chemical_name_systematic
;
?
;
_space_group_IT_number 15
_symmetry_cell_setting monoclinic
_symmetry_space_group_name_Hall '-C 2yc'
_symmetry_space_group_name_H-M 'C 1 2/c 1'
_atom_sites_solution_hydrogens geom
_atom_sites_solution_primary direct
_atom_sites_solution_secondary difmap
_audit_creation_method SHELXL-97
_cell_angle_alpha 90.00
_cell_angle_beta 117.313(6)
_cell_angle_gamma 90.00
_cell_formula_units_Z 4
_cell_length_a 32.5870(14)
_cell_length_b 12.7586(5)
_cell_length_c 27.7173(13)
_cell_measurement_reflns_used 5739
_cell_measurement_temperature 293(2)
_cell_measurement_theta_max 29.2237
_cell_measurement_theta_min 3.2806
_cell_volume 10239.1(9)
_computing_cell_refinement 'CrysAlis PRO (Oxford Diffraction, 2010)'
_computing_data_collection 'CrysAlis PRO'
_computing_data_reduction 'CrysAlis PRO'
_computing_molecular_graphics 'OLEX2 (Dolomanov et al., 2009)'
_computing_publication_material OLEX2
_computing_structure_refinement 'SHELXL-97 (Sheldrick, 2008)'
_computing_structure_solution 'SHELXS-97 (Sheldrick, 2008)'
_diffrn_ambient_temperature 293(2)
_diffrn_detector_area_resol_mean 10.3592
_diffrn_measured_fraction_theta_full 0.997
_diffrn_measured_fraction_theta_max 0.997
_diffrn_measurement_device_type 'Xcalibur, Atlas, Gemini ultra'
_diffrn_measurement_method '\w scans'
_diffrn_radiation_monochromator graphite
_diffrn_radiation_source 'fine-focus sealed tube'
_diffrn_radiation_type MoK\a
_diffrn_radiation_wavelength 0.71073
_diffrn_reflns_av_R_equivalents 0.0560
_diffrn_reflns_av_sigmaI/netI 0.0901
_diffrn_reflns_limit_h_max 36
_diffrn_reflns_limit_h_min -39
_diffrn_reflns_limit_k_max 13
_diffrn_reflns_limit_k_min -15
_diffrn_reflns_limit_l_max 32
_diffrn_reflns_limit_l_min -33
_diffrn_reflns_number 24944
_diffrn_reflns_theta_full 25.35
_diffrn_reflns_theta_max 25.35
_diffrn_reflns_theta_min 3.29
_exptl_absorpt_coefficient_mu 0.618
_exptl_absorpt_correction_T_max 0.9240
_exptl_absorpt_correction_T_min 0.8460
_exptl_absorpt_correction_type multi-scan
_exptl_absorpt_process_details
;
CrysAlis PRO (Oxford Diffraction, 2010)
;
_exptl_crystal_colour colorless
_exptl_crystal_density_diffrn 0.943
_exptl_crystal_density_method 'not measured'
_exptl_crystal_description block
_exptl_crystal_F_000 3128
_exptl_crystal_size_max 0.28
_exptl_crystal_size_mid 0.21
_exptl_crystal_size_min 0.13
_platon_squeeze_details
;
;
_refine_diff_density_max 0.710
_refine_diff_density_min -0.537
_refine_diff_density_rms 0.072
_refine_ls_extinction_method none
_refine_ls_goodness_of_fit_ref 0.980
_refine_ls_hydrogen_treatment constr
_refine_ls_matrix_type full
_refine_ls_number_parameters 464
_refine_ls_number_reflns 9350
_refine_ls_number_restraints 240
_refine_ls_restrained_S_all 0.976
_refine_ls_R_factor_all 0.1094
_refine_ls_R_factor_gt 0.0702
_refine_ls_shift/su_max 0.001
_refine_ls_shift/su_mean 0.000
_refine_ls_structure_factor_coef Fsqd
_refine_ls_weighting_details 'calc w=1/[\s^2^(Fo^2^)+(0.1251P)^2^+0.0000P] where P=(Fo^2^+2Fc^2^)/3'
_refine_ls_weighting_scheme calc
_refine_ls_wR_factor_gt 0.1875
_refine_ls_wR_factor_ref 0.2080
_reflns_number_gt 5965
_reflns_number_total 9350
_reflns_threshold_expression >2sigma(I)
_cod_data_source_file c2dt11736c.txt
_cod_data_source_block 110425_yb2
_cod_original_cell_volume 10239.1(8)
_cod_original_sg_symbol_Hall '-c 2yc'
_cod_original_sg_symbol_H-M 'C 2/c'
_cod_database_code 7018172

loop_
_symmetry_equiv_pos_as_xyz
'x, y, z'
'-x, y, -z+1/2'
'x+1/2, y+1/2, z'
'-x+1/2, y+1/2, -z+1/2'
'-x, -y, -z'
'x, -y, z-1/2'
'-x+1/2, -y+1/2, -z'
'x+1/2, -y+1/2, z-1/2'

loop_
_atom_site_label
_atom_site_type_symbol
_atom_site_fract_x
_atom_site_fract_y
_atom_site_fract_z
_atom_site_U_iso_or_equiv
_atom_site_adp_type
_atom_site_occupancy
_atom_site_symmetry_multiplicity
_atom_site_calc_flag
_atom_site_refinement_flags
Y1 Y 0.5000 0.90843(4) 0.7500 0.03276(19) Uani 1 2 d S
Na1 Na 0.5000 1.18249(19) 0.7500 0.0600(6) Uani 1 2 d S
O1 O 0.54361(8) 0.7997(2) 0.81039(10) 0.0416(6) Uani 1 1 d .
O2 O 0.44930(8) 1.0381(2) 0.72095(10) 0.0403(6) Uani 1 1 d .
O3 O 0.31257(9) 0.8372(2) 0.81295(12) 0.0578(8) Uani 1 1 d .
O4 O 0.47048(15) 1.2919(3) 0.7934(2) 0.1036(14) Uani 1 1 d .
N1 N 0.46704(9) 0.9062(2) 0.81808(12) 0.0356(7) Uani 1 1 d .
N2 N 0.36976(11) 0.7280(3) 0.80631(15) 0.0544(9) Uani 1 1 d .
C1 C 0.36863(13) 1.0873(3) 0.67392(17) 0.0492(10) Uani 1 1 d U
C2 C 0.32857(14) 1.1064(4) 0.6794(2) 0.0610(13) Uani 1 1 d U
H2 H 0.3022 1.1283 0.6489 0.073 Uiso 1 1 calc R
C3 C 0.32608(15) 1.0947(4) 0.7272(2) 0.0716(11) Uani 1 1 d U
C4 C 0.36831(18) 1.0980(5) 0.6182(2) 0.0781(9) Uani 1 1 d U
C5 C 0.43134(12) 0.8237(3) 0.80032(15) 0.0392(9) Uani 1 1 d U
H5B H 0.4451 0.7596 0.7955 0.047 Uiso 1 1 calc R
H5A H 0.4070 0.8434 0.7649 0.047 Uiso 1 1 calc R
C6 C 0.40837(12) 1.0547(3) 0.72079(16) 0.0396(9) Uani 1 1 d U
C7 C 0.36556(14) 1.0620(3) 0.77226(19) 0.0548(12) Uani 1 1 d U
H7 H 0.3648 1.0534 0.8052 0.066 Uiso 1 1 calc R
C8 C 0.44822(13) 1.0104(3) 0.82011(15) 0.0426(9) Uani 1 1 d U
H8B H 0.4721 1.0624 0.8274 0.051 Uiso 1 1 calc R
H8A H 0.4409 1.0115 0.8503 0.051 Uiso 1 1 calc R
C9 C 0.40887(13) 0.7988(4) 0.83656(17) 0.0512(11) Uani 1 1 d U
H9B H 0.4310 0.7654 0.8698 0.061 Uiso 1 1 calc R
H9A H 0.3981 0.8627 0.8460 0.061 Uiso 1 1 calc R
C10 C 0.40585(12) 1.0419(3) 0.76949(16) 0.0428(9) Uani 1 1 d U
C11 C 0.36368(16) 0.6468(4) 0.8396(2) 0.0655(13) Uani 1 1 d U
H11B H 0.3937 0.6197 0.8649 0.079 Uiso 1 1 calc R
H11A H 0.3460 0.5895 0.8164 0.079 Uiso 1 1 calc R
C12 C 0.31529(12) 0.7802(3) 0.85682(17) 0.0467(10) Uani 1 1 d U
C13 C 0.33929(13) 0.6863(3) 0.87104(18) 0.0508(11) Uani 1 1 d U
C14 C 0.29334(12) 0.8209(4) 0.88625(16) 0.0480(10) Uani 1 1 d U
C15 C 0.33990(15) 0.6291(4) 0.91349(19) 0.0585(12) Uani 1 1 d U
H15 H 0.3559 0.5660 0.9230 0.070 Uiso 1 1 calc R
C16 C 0.32730(14) 0.7830(4) 0.77804(18) 0.0587(12) Uani 1 1 d .
H16A H 0.3035 0.7335 0.7559 0.070 Uiso 1 1 calc R
H16B H 0.3305 0.8335 0.7538 0.070 Uiso 1 1 calc R
C17 C 0.31753(18) 0.6626(5) 0.9422(2) 0.0742(11) Uani 1 1 d U
C18 C 0.28166(15) 1.1185(4) 0.7299(2) 0.0745(11) Uani 1 1 d U
H18C H 0.2863 1.1776 0.7533 0.112 Uiso 1 1 calc R
H18B H 0.2728 1.0587 0.7440 0.112 Uiso 1 1 calc R
H18A H 0.2577 1.1344 0.6942 0.112 Uiso 1 1 calc R
C19 C 0.29484(14) 0.7585(4) 0.92773(18) 0.0570(12) Uani 1 1 d U
H19 H 0.2798 0.7820 0.9472 0.068 Uiso 1 1 calc R
C20 C 0.26857(18) 0.9272(5) 0.8728(2) 0.0772(8) Uani 1 1 d U
C21 C 0.22718(17) 0.9221(5) 0.8153(2) 0.0790(10) Uani 1 1 d U
H21A H 0.2381 0.9064 0.7893 0.118 Uiso 1 1 calc R
H21C H 0.2116 0.9885 0.8066 0.118 Uiso 1 1 calc R
H21B H 0.2062 0.8684 0.8143 0.118 Uiso 1 1 calc R
C22 C 0.31843(19) 0.6005(5) 0.9883(2) 0.0779(11) Uani 1 1 d U
H22A H 0.3185 0.5271 0.9809 0.117 Uiso 1 1 calc R
H22B H 0.2916 0.6169 0.9928 0.117 Uiso 1 1 calc R
H22C H 0.3457 0.6177 1.0211 0.117 Uiso 1 1 calc R
C23 C 0.24976(18) 0.9549(5) 0.9127(2) 0.0780(9) Uani 1 1 d U
H23B H 0.2362 1.0235 0.9045 0.117 Uiso 1 1 calc R
H23C H 0.2745 0.9539 0.9491 0.117 Uiso 1 1 calc R
H23A H 0.2268 0.9045 0.9095 0.117 Uiso 1 1 calc R
C24 C 0.30232(18) 1.0124(5) 0.8769(2) 0.0803(10) Uani 1 1 d U
H24A H 0.3138 0.9990 0.8512 0.121 Uiso 1 1 calc R
H24C H 0.3276 1.0132 0.9129 0.121 Uiso 1 1 calc R
H24B H 0.2870 1.0791 0.8692 0.121 Uiso 1 1 calc R
C25 C 0.37368(18) 0.9889(5) 0.5992(2) 0.0788(10) Uani 1 1 d U
H25A H 0.3475 0.9467 0.5937 0.118 Uiso 1 1 calc R
H25C H 0.4013 0.9569 0.6263 0.118 Uiso 1 1 calc R
H25B H 0.3756 0.9944 0.5658 0.118 Uiso 1 1 calc R
C26 C 0.40702(17) 1.1686(5) 0.6214(2) 0.0782(10) Uani 1 1 d U
H26B H 0.4360 1.1328 0.6402 0.117 Uiso 1 1 calc R
H26C H 0.4076 1.2316 0.6406 0.117 Uiso 1 1 calc R
H26A H 0.4019 1.1860 0.5853 0.117 Uiso 1 1 calc R
C27 C 0.32312(17) 1.1443(5) 0.5750(2) 0.0816(10) Uani 1 1 d U
H27B H 0.3250 1.1525 0.5416 0.122 Uiso 1 1 calc R
H27C H 0.3179 1.2113 0.5869 0.122 Uiso 1 1 calc R
H27A H 0.2980 1.0980 0.5693 0.122 Uiso 1 1 calc R
C28 C 0.50524(12) 0.8853(3) 0.87368(15) 0.0441(10) Uani 1 1 d U
H28B H 0.4935 0.8970 0.8997 0.053 Uiso 1 1 calc R
H28A H 0.5295 0.9362 0.8812 0.053 Uiso 1 1 calc R
C29 C 0.4226(2) 1.3161(5) 0.7707(3) 0.108(2) Uani 1 1 d U
H29A H 0.4043 1.2529 0.7575 0.129 Uiso 1 1 calc R
H29B H 0.4139 1.3645 0.7406 0.129 Uiso 1 1 calc R
C30 C 0.4938(3) 1.3526(9) 0.8403(4) 0.166(4) Uani 1 1 d U
H30B H 0.5126 1.4048 0.8343 0.199 Uiso 1 1 calc R
H30A H 0.5141 1.3082 0.8702 0.199 Uiso 1 1 calc R
C31 C 0.4604(4) 1.4044(10) 0.8540(4) 0.187(5) Uani 1 1 d U
H31B H 0.4619 1.4799 0.8511 0.225 Uiso 1 1 calc R
H31A H 0.4662 1.3867 0.8906 0.225 Uiso 1 1 calc R
C32 C 0.4146(4) 1.3632(10) 0.8132(6) 0.183(5) Uani 1 1 d U
H32A H 0.4031 1.3114 0.8297 0.220 Uiso 1 1 calc R
H32B H 0.3922 1.4196 0.7988 0.220 Uiso 1 1 calc R
C33 C 0.54709(11) 0.7418(3) 0.85194(15) 0.0401(9) Uani 1 1 d U
C34 C 0.52619(12) 0.7781(3) 0.88320(15) 0.0434(10) Uani 1 1 d U
C35 C 0.57150(12) 0.6456(3) 0.86635(16) 0.0452(10) Uani 1 1 d U
C36 C 0.54892(17) 0.6220(5) 0.9385(2) 0.0724(11) Uani 1 1 d U
C37 C 0.52702(13) 0.7180(4) 0.92561(16) 0.0521(11) Uani 1 1 d U
H37 H 0.5126 0.7429 0.9455 0.063 Uiso 1 1 calc R
C38 C 0.57135(14) 0.5898(4) 0.90905(19) 0.0573(12) Uani 1 1 d U
H38 H 0.5873 0.5266 0.9186 0.069 Uiso 1 1 calc R
C39 C 0.59816(16) 0.6075(4) 0.8365(2) 0.0638(7) Uani 1 1 d U
C40 C 0.56433(16) 0.5874(4) 0.77646(19) 0.0647(8) Uani 1 1 d U
H40C H 0.5814 0.5726 0.7568 0.097 Uiso 1 1 calc R
H40B H 0.5455 0.6485 0.7614 0.097 Uiso 1 1 calc R
H40A H 0.5450 0.5287 0.7738 0.097 Uiso 1 1 calc R
C41 C 0.62400(16) 0.5050(4) 0.8598(2) 0.0671(9) Uani 1 1 d U
H41A H 0.6024 0.4518 0.8578 0.101 Uiso 1 1 calc R
H41C H 0.6463 0.5155 0.8970 0.101 Uiso 1 1 calc R
H41B H 0.6395 0.4834 0.8393 0.101 Uiso 1 1 calc R
C42 C 0.63392(15) 0.6891(4) 0.8410(2) 0.0643(8) Uani 1 1 d U
H42A H 0.6501 0.6651 0.8217 0.096 Uiso 1 1 calc R
H42C H 0.6554 0.6994 0.8785 0.096 Uiso 1 1 calc R
H42B H 0.6187 0.7541 0.8257 0.096 Uiso 1 1 calc R
C43 C 0.54945(18) 0.5560(5) 0.9842(2) 0.0758(11) Uani 1 1 d U
H43A H 0.5285 0.4983 0.9693 0.114 Uiso 1 1 calc R
H43B H 0.5401 0.5982 1.0061 0.114 Uiso 1 1 calc R
H43C H 0.5801 0.5298 1.0061 0.114 Uiso 1 1 calc R

loop_
_atom_site_aniso_label
_atom_site_aniso_U_11
_atom_site_aniso_U_22
_atom_site_aniso_U_33
_atom_site_aniso_U_23
_atom_site_aniso_U_13
_atom_site_aniso_U_12
Y1 0.0328(3) 0.0345(3) 0.0343(3) 0.000 0.0182(2) 0.000
Na1 0.0685(15) 0.0445(15) 0.0767(17) 0.000 0.0417(13) 0.000
O1 0.0447(14) 0.0431(16) 0.0442(15) 0.0133(13) 0.0266(11) 0.0131(12)
O2 0.0385(14) 0.0437(17) 0.0430(14) 0.0056(12) 0.0224(11) 0.0059(11)
O3 0.0558(17) 0.064(2) 0.0682(19) 0.0152(17) 0.0414(15) 0.0135(14)
O4 0.109(3) 0.088(3) 0.139(4) -0.033(3) 0.078(3) -0.007(3)
N1 0.0372(16) 0.0366(18) 0.0369(16) 0.0032(14) 0.0203(13) 0.0096(14)
N2 0.050(2) 0.058(3) 0.066(2) -0.009(2) 0.0356(17) -0.0054(17)
C1 0.045(2) 0.047(3) 0.048(2) 0.009(2) 0.0146(18) 0.0095(19)
C2 0.040(2) 0.062(3) 0.072(3) 0.017(2) 0.018(2) 0.015(2)
C3 0.0485(19) 0.084(3) 0.091(3) 0.026(2) 0.0389(19) 0.0250(18)
C4 0.0728(17) 0.096(2) 0.0586(16) 0.0140(16) 0.0237(13) 0.0193(16)
C5 0.037(2) 0.043(2) 0.043(2) -0.0025(18) 0.0227(16) 0.0048(16)
C6 0.038(2) 0.035(2) 0.050(2) 0.0007(18) 0.0229(17) 0.0048(16)
C7 0.055(3) 0.050(3) 0.067(3) 0.017(2) 0.035(2) 0.018(2)
C8 0.048(2) 0.044(3) 0.040(2) 0.0030(19) 0.0236(17) 0.0089(18)
C9 0.047(2) 0.061(3) 0.055(2) -0.002(2) 0.0313(19) -0.002(2)
C10 0.041(2) 0.036(2) 0.054(2) 0.006(2) 0.0241(18) 0.0104(17)
C11 0.066(3) 0.051(3) 0.096(4) 0.003(3) 0.051(3) 0.000(2)
C12 0.036(2) 0.050(3) 0.054(2) 0.004(2) 0.0206(17) -0.0051(18)
C13 0.040(2) 0.045(3) 0.069(3) -0.003(2) 0.027(2) -0.0060(19)
C14 0.035(2) 0.060(3) 0.048(2) 0.000(2) 0.0177(17) -0.0004(18)
C15 0.055(3) 0.051(3) 0.063(3) 0.012(2) 0.022(2) 0.001(2)
C16 0.051(3) 0.073(3) 0.060(3) 0.000(3) 0.032(2) -0.004(2)
C17 0.083(3) 0.081(3) 0.061(2) 0.015(2) 0.035(2) 0.003(2)
C18 0.0506(19) 0.086(3) 0.092(3) 0.026(2) 0.0378(19) 0.0252(18)
C19 0.050(2) 0.069(3) 0.054(3) -0.002(3) 0.026(2) -0.003(2)
C20 0.0733(18) 0.079(2) 0.0886(19) 0.0095(17) 0.0455(15) 0.0196(14)
C21 0.0739(19) 0.081(2) 0.089(2) 0.0106(18) 0.0432(16) 0.0208(16)
C22 0.086(3) 0.083(3) 0.064(2) 0.015(2) 0.033(2) 0.003(2)
C23 0.0747(19) 0.080(2) 0.089(2) 0.0090(18) 0.0456(16) 0.0205(16)
C24 0.0761(19) 0.080(2) 0.091(2) 0.0092(18) 0.0438(16) 0.0177(16)
C25 0.0732(18) 0.096(2) 0.0589(17) 0.0114(17) 0.0228(15) 0.0190(17)
C26 0.0740(18) 0.096(2) 0.0592(17) 0.0154(17) 0.0256(15) 0.0176(17)
C27 0.0748(19) 0.098(2) 0.0607(17) 0.0151(17) 0.0216(15) 0.0204(17)
C28 0.038(2) 0.058(3) 0.036(2) 0.0040(19) 0.0167(16) 0.0095(17)
C29 0.106(5) 0.063(4) 0.158(7) -0.006(4) 0.064(5) 0.000(3)
C30 0.129(7) 0.182(9) 0.161(8) -0.081(8) 0.045(6) 0.014(6)
C31 0.179(10) 0.240(13) 0.161(9) -0.082(9) 0.094(8) 0.023(9)
C32 0.167(9) 0.197(11) 0.260(13) -0.067(11) 0.161(10) -0.032(8)
C33 0.0335(19) 0.045(2) 0.044(2) 0.006(2) 0.0191(16) 0.0039(17)
C34 0.038(2) 0.053(3) 0.041(2) 0.009(2) 0.0192(16) 0.0091(18)
C35 0.036(2) 0.049(3) 0.050(2) 0.013(2) 0.0197(17) 0.0084(18)
C36 0.075(2) 0.083(3) 0.074(2) 0.039(2) 0.048(2) 0.021(2)
C37 0.047(2) 0.071(3) 0.041(2) 0.014(2) 0.0222(18) 0.012(2)
C38 0.051(2) 0.059(3) 0.066(3) 0.027(3) 0.031(2) 0.017(2)
C39 0.0608(15) 0.0628(17) 0.0795(17) 0.0159(14) 0.0421(13) 0.0187(12)
C40 0.0624(16) 0.0621(18) 0.0794(18) 0.0147(16) 0.0409(14) 0.0187(14)
C41 0.0637(17) 0.0641(18) 0.0821(18) 0.0161(16) 0.0409(14) 0.0207(14)
C42 0.0601(16) 0.0644(18) 0.0799(18) 0.0162(15) 0.0420(14) 0.0167(13)
C43 0.078(2) 0.085(3) 0.077(2) 0.039(2) 0.046(2) 0.021(2)

loop_
_atom_type_symbol
_atom_type_description
_atom_type_scat_dispersion_real
_atom_type_scat_dispersion_imag
_atom_type_scat_source
C C 0.0033 0.0016 'International Tables Vol C Tables 4.2.6.8 and 6.1.1.4'
H H 0.0000 0.0000 'International Tables Vol C Tables 4.2.6.8 and 6.1.1.4'
N N 0.0061 0.0033 'International Tables Vol C Tables 4.2.6.8 and 6.1.1.4'
Na Na 0.0362 0.0249 'International Tables Vol C Tables 4.2.6.8 and 6.1.1.4'
O O 0.0106 0.0060 'International Tables Vol C Tables 4.2.6.8 and 6.1.1.4'
Y Y -2.7962 3.5667 'International Tables Vol C Tables 4.2.6.8 and 6.1.1.4'

loop_
_geom_angle_atom_site_label_1
_geom_angle_atom_site_label_2
_geom_angle_atom_site_label_3
_geom_angle
_geom_angle_site_symmetry_1
_geom_angle_site_symmetry_3
O1 Y1 O1 98.99(15) 2_656 .
O1 Y1 O2 94.77(10) 2_656 .
O1 Y1 O2 152.64(9) . .
O1 Y1 O2 152.64(9) 2_656 2_656
O1 Y1 O2 94.78(10) . 2_656
O2 Y1 O2 83.21(13) . 2_656
O1 Y1 N1 102.51(9) 2_656 .
O1 Y1 N1 76.64(9) . .
O2 Y1 N1 77.35(9) . .
O2 Y1 N1 103.62(9) 2_656 .
O1 Y1 N1 76.65(9) 2_656 2_656
O1 Y1 N1 102.52(9) . 2_656
O2 Y1 N1 103.62(9) . 2_656
O2 Y1 N1 77.35(9) 2_656 2_656
N1 Y1 N1 178.74(14) . 2_656
O1 Y1 Na1 130.51(7) 2_656 .
O1 Y1 Na1 130.51(7) . .
O2 Y1 Na1 41.60(7) . .
O2 Y1 Na1 41.60(7) 2_656 .
N1 Y1 Na1 90.63(7) . .
N1 Y1 Na1 90.63(7) 2_656 .
O4 Na1 O4 106.0(3) . 2_656
O4 Na1 O2 133.32(14) . 2_656
O4 Na1 O2 104.79(12) 2_656 2_656
O4 Na1 O2 104.79(13) . .
O4 Na1 O2 133.31(14) 2_656 .
O2 Na1 O2 77.12(14) 2_656 .
O4 Na1 Y1 127.00(12) . .
O4 Na1 Y1 127.00(12) 2_656 .
O2 Na1 Y1 38.56(7) 2_656 .
O2 Na1 Y1 38.56(7) . .
C33 O1 Y1 143.3(2) . .
C6 O2 Y1 133.7(2) . .
C6 O2 Na1 114.5(2) . .
Y1 O2 Na1 99.84(9) . .
C12 O3 C16 115.5(3) . .
C30 O4 C29 108.0(5) . .
C30 O4 Na1 129.5(4) . .
C29 O4 Na1 122.2(4) . .
C5 N1 C8 112.2(3) . .
C5 N1 C28 111.9(3) . .
C8 N1 C28 106.6(3) . .
C5 N1 Y1 107.1(2) . .
C8 N1 Y1 109.9(2) . .
C28 N1 Y1 109.2(2) . .
C16 N2 C11 108.5(3) . .
C16 N2 C9 112.4(4) . .
C11 N2 C9 114.1(4) . .
C2 C1 C6 117.2(4) . .
C2 C1 C4 120.9(4) . .
C6 C1 C4 121.9(4) . .
C3 C2 C1 123.8(4) . .
C3 C2 H2 118.1 . .
C1 C2 H2 118.1 . .
C2 C3 C7 117.5(4) . .
C2 C3 C18 120.5(4) . .
C7 C3 C18 122.0(5) . .
C26 C4 C25 109.8(5) . .
C26 C4 C27 107.0(5) . .
C25 C4 C27 107.7(4) . .
C26 C4 C1 111.7(4) . .
C25 C4 C1 108.3(4) . .
C27 C4 C1 112.3(4) . .
N1 C5 C9 118.2(3) . .
N1 C5 H5B 107.8 . .
C9 C5 H5B 107.8 . .
N1 C5 H5A 107.8 . .
C9 C5 H5A 107.8 . .
H5B C5 H5A 107.1 . .
O2 C6 C10 118.3(3) . .
O2 C6 C1 122.5(4) . .
C10 C6 C1 119.1(3) . .
C10 C7 C3 121.5(4) . .
C10 C7 H7 119.3 . .
C3 C7 H7 119.3 . .
N1 C8 C10 115.2(3) . .
N1 C8 H8B 108.5 . .
C10 C8 H8B 108.5 . .
N1 C8 H8A 108.5 . .
C10 C8 H8A 108.5 . .
H8B C8 H8A 107.5 . .
N2 C9 C5 107.8(3) . .
N2 C9 H9B 110.2 . .
C5 C9 H9B 110.2 . .
N2 C9 H9A 110.2 . .
C5 C9 H9A 110.2 . .
H9B C9 H9A 108.5 . .
C7 C10 C6 120.8(4) . .
C7 C10 C8 119.3(4) . .
C6 C10 C8 119.8(3) . .
N2 C11 C13 112.8(4) . .
N2 C11 H11B 109.0 . .
C13 C11 H11B 109.0 . .
N2 C11 H11A 109.0 . .
C13 C11 H11A 109.0 . .
H11B C11 H11A 107.8 . .
O3 C12 C13 120.3(4) . .
O3 C12 C14 118.0(4) . .
C13 C12 C14 121.6(4) . .
C15 C13 C12 119.1(4) . .
C15 C13 C11 120.7(4) . .
C12 C13 C11 120.2(4) . .
C19 C14 C12 115.9(4) . .
C19 C14 C20 121.8(4) . .
C12 C14 C20 122.3(4) . .
C17 C15 C13 121.8(5) . .
C17 C15 H15 119.1 . .
C13 C15 H15 119.1 . .
N2 C16 O3 114.0(3) . .
N2 C16 H16A 108.8 . .
O3 C16 H16A 108.8 . .
N2 C16 H16B 108.8 . .
O3 C16 H16B 108.8 . .
H16A C16 H16B 107.6 . .
C15 C17 C19 117.5(5) . .
C15 C17 C22 121.7(5) . .
C19 C17 C22 120.8(5) . .
C3 C18 H18C 109.5 . .
C3 C18 H18B 109.5 . .
H18C C18 H18B 109.5 . .
C3 C18 H18A 109.5 . .
H18C C18 H18A 109.5 . .
H18B C18 H18A 109.5 . .
C14 C19 C17 123.9(5) . .
C14 C19 H19 118.0 . .
C17 C19 H19 118.0 . .
C24 C20 C23 107.3(5) . .
C24 C20 C14 109.5(4) . .
C23 C20 C14 111.6(4) . .
C24 C20 C21 111.6(5) . .
C23 C20 C21 107.8(4) . .
C14 C20 C21 109.1(5) . .
C20 C21 H21A 109.5 . .
C20 C21 H21C 109.5 . .
H21A C21 H21C 109.5 . .
C20 C21 H21B 109.5 . .
H21A C21 H21B 109.5 . .
H21C C21 H21B 109.5 . .
C17 C22 H22A 109.5 . .
C17 C22 H22B 109.5 . .
H22A C22 H22B 109.5 . .
C17 C22 H22C 109.5 . .
H22A C22 H22C 109.5 . .
H22B C22 H22C 109.5 . .
C20 C23 H23B 109.5 . .
C20 C23 H23C 109.5 . .
H23B C23 H23C 109.5 . .
C20 C23 H23A 109.5 . .
H23B C23 H23A 109.5 . .
H23C C23 H23A 109.5 . .
C20 C24 H24A 109.5 . .
C20 C24 H24C 109.5 . .
H24A C24 H24C 109.5 . .
C20 C24 H24B 109.5 . .
H24A C24 H24B 109.5 . .
H24C C24 H24B 109.5 . .
C4 C25 H25A 109.5 . .
C4 C25 H25C 109.5 . .
H25A C25 H25C 109.5 . .
C4 C25 H25B 109.5 . .
H25A C25 H25B 109.5 . .
H25C C25 H25B 109.5 . .
C4 C26 H26B 109.5 . .
C4 C26 H26C 109.5 . .
H26B C26 H26C 109.5 . .
C4 C26 H26A 109.5 . .
H26B C26 H26A 109.5 . .
H26C C26 H26A 109.5 . .
C4 C27 H27B 109.5 . .
C4 C27 H27C 109.5 . .
H27B C27 H27C 109.5 . .
C4 C27 H27A 109.5 . .
H27B C27 H27A 109.5 . .
H27C C27 H27A 109.5 . .
N1 C28 C34 116.2(3) . .
N1 C28 H28B 108.2 . .
C34 C28 H28B 108.2 . .
N1 C28 H28A 108.2 . .
C34 C28 H28A 108.2 . .
H28B C28 H28A 107.4 . .
O4 C29 C32 107.5(7) . .
O4 C29 H29A 110.2 . .
C32 C29 H29A 110.2 . .
O4 C29 H29B 110.2 . .
C32 C29 H29B 110.2 . .
H29A C29 H29B 108.5 . .
O4 C30 C31 109.8(8) . .
O4 C30 H30B 109.7 . .
C31 C30 H30B 109.7 . .
O4 C30 H30A 109.7 . .
C31 C30 H30A 109.7 . .
H30B C30 H30A 108.2 . .
C30 C31 C32 104.4(8) . .
C30 C31 H31B 110.9 . .
C32 C31 H31B 110.9 . .
C30 C31 H31A 110.9 . .
C32 C31 H31A 110.9 . .
H31B C31 H31A 108.9 . .
C29 C32 C31 105.7(7) . .
C29 C32 H32A 110.6 . .
C31 C32 H32A 110.6 . .
C29 C32 H32B 110.6 . .
C31 C32 H32B 110.6 . .
H32A C32 H32B 108.7 . .
O1 C33 C34 118.6(3) . .
O1 C33 C35 122.6(3) . .
C34 C33 C35 118.7(4) . .
C37 C34 C33 120.8(4) . .
C37 C34 C28 118.9(4) . .
C33 C34 C28 120.2(4) . .
C38 C35 C33 117.7(4) . .
C38 C35 C39 121.7(4) . .
C33 C35 C39 120.6(4) . .
C37 C36 C38 117.5(4) . .
C37 C36 C43 121.0(5) . .
C38 C36 C43 121.5(5) . .
C36 C37 C34 121.0(4) . .
C36 C37 H37 119.5 . .
C34 C37 H37 119.5 . .
C35 C38 C36 124.2(4) . .
C35 C38 H38 117.9 . .
C36 C38 H38 117.9 . .
C42 C39 C35 110.0(4) . .
C42 C39 C41 107.3(4) . .
C35 C39 C41 112.5(4) . .
C42 C39 C40 110.1(4) . .
C35 C39 C40 109.6(4) . .
C41 C39 C40 107.3(4) . .
C39 C40 H40C 109.5 . .
C39 C40 H40B 109.5 . .
H40C C40 H40B 109.5 . .
C39 C40 H40A 109.5 . .
H40C C40 H40A 109.5 . .
H40B C40 H40A 109.5 . .
C39 C41 H41A 109.5 . .
C39 C41 H41C 109.5 . .
H41A C41 H41C 109.5 . .
C39 C41 H41B 109.5 . .
H41A C41 H41B 109.5 . .
H41C C41 H41B 109.5 . .
C39 C42 H42A 109.5 . .
C39 C42 H42C 109.5 . .
H42A C42 H42C 109.5 . .
C39 C42 H42B 109.5 . .
H42A C42 H42B 109.5 . .
H42C C42 H42B 109.5 . .
C36 C43 H43A 109.5 . .
C36 C43 H43B 109.5 . .
H43A C43 H43B 109.5 . .
C36 C43 H43C 109.5 . .
H43A C43 H43C 109.5 . .
H43B C43 H43C 109.5 . .

loop_
_geom_bond_atom_site_label_1
_geom_bond_atom_site_label_2
_geom_bond_distance
_geom_bond_site_symmetry_2
Y1 O1 2.136(2) 2_656
Y1 O1 2.136(2) .
Y1 O2 2.212(2) .
Y1 O2 2.212(2) 2_656
Y1 N1 2.564(3) .
Y1 N1 2.564(3) 2_656
Y1 Na1 3.497(2) .
Na1 O4 2.320(4) .
Na1 O4 2.320(4) 2_656
Na1 O2 2.356(3) 2_656
Na1 O2 2.356(3) .
O1 C33 1.328(4) .
O2 C6 1.348(4) .
O3 C12 1.384(5) .
O3 C16 1.439(5) .
O4 C30 1.400(9) .
O4 C29 1.424(7) .
N1 C5 1.476(5) .
N1 C8 1.476(5) .
N1 C28 1.495(5) .
N2 C16 1.423(5) .
N2 C11 1.460(6) .
N2 C9 1.470(5) .
C1 C2 1.403(6) .
C1 C6 1.412(5) .
C1 C4 1.547(7) .
C2 C3 1.372(7) .
C2 H2 0.9300 .
C3 C7 1.383(6) .
C3 C18 1.514(6) .
C4 C26 1.519(8) .
C4 C25 1.526(8) .
C4 C27 1.527(7) .
C5 C9 1.524(5) .
C5 H5B 0.9700 .
C5 H5A 0.9700 .
C6 C10 1.399(5) .
C7 C10 1.374(5) .
C7 H7 0.9300 .
C8 C10 1.503(5) .
C8 H8B 0.9700 .
C8 H8A 0.9700 .
C9 H9B 0.9700 .
C9 H9A 0.9700 .
C11 C13 1.510(6) .
C11 H11B 0.9700 .
C11 H11A 0.9700 .
C12 C13 1.385(6) .
C12 C14 1.408(6) .
C13 C15 1.377(6) .
C14 C19 1.381(6) .
C14 C20 1.535(7) .
C15 C17 1.370(7) .
C15 H15 0.9300 .
C16 H16A 0.9700 .
C16 H16B 0.9700 .
C17 C19 1.390(7) .
C17 C22 1.494(7) .
C18 H18C 0.9600 .
C18 H18B 0.9600 .
C18 H18A 0.9600 .
C19 H19 0.9300 .
C20 C24 1.512(8) .
C20 C23 1.532(7) .
C20 C21 1.545(8) .
C21 H21A 0.9600 .
C21 H21C 0.9600 .
C21 H21B 0.9600 .
C22 H22A 0.9600 .
C22 H22B 0.9600 .
C22 H22C 0.9600 .
C23 H23B 0.9600 .
C23 H23C 0.9600 .
C23 H23A 0.9600 .
C24 H24A 0.9600 .
C24 H24C 0.9600 .
C24 H24B 0.9600 .
C25 H25A 0.9600 .
C25 H25C 0.9600 .
C25 H25B 0.9600 .
C26 H26B 0.9600 .
C26 H26C 0.9600 .
C26 H26A 0.9600 .
C27 H27B 0.9600 .
C27 H27C 0.9600 .
C27 H27A 0.9600 .
C28 C34 1.497(6) .
C28 H28B 0.9700 .
C28 H28A 0.9700 .
C29 C32 1.448(11) .
C29 H29A 0.9700 .
C29 H29B 0.9700 .
C30 C31 1.465(11) .
C30 H30B 0.9700 .
C30 H30A 0.9700 .
C31 C32 1.496(13) .
C31 H31B 0.9700 .
C31 H31A 0.9700 .
C32 H32A 0.9700 .
C32 H32B 0.9700 .
C33 C34 1.404(5) .
C33 C35 1.417(6) .
C34 C37 1.393(6) .
C35 C38 1.383(6) .
C35 C39 1.528(6) .
C36 C37 1.380(7) .
C36 C38 1.383(7) .
C36 C43 1.515(7) .
C37 H37 0.9300 .
C38 H38 0.9300 .
C39 C42 1.524(7) .
C39 C41 1.529(6) .
C39 C40 1.539(7) .
C40 H40C 0.9600 .
C40 H40B 0.9600 .
C40 H40A 0.9600 .
C41 H41A 0.9600 .
C41 H41C 0.9600 .
C41 H41B 0.9600 .
C42 H42A 0.9600 .
C42 H42C 0.9600 .
C42 H42B 0.9600 .
C43 H43A 0.9600 .
C43 H43B 0.9600 .
C43 H43C 0.9600 .

loop_
_platon_squeeze_void_nr
_platon_squeeze_void_average_x
_platon_squeeze_void_average_y
_platon_squeeze_void_average_z
_platon_squeeze_void_volume
_platon_squeeze_void_count_electrons
_platon_squeeze_void_content
1 0.021 0.479 0.000 1477 172 ' '
2 0.327 0.827 0.500 1477 172 ' '
